data_4316372
loop_
_publ_author_name
'T. Stanley Cameron'
'Andreas Decken'
'Friedrich Grein'
'Carsten Knapp'
'Jack Passmore'
'J. Mikko Rautiainen'
'Konstantin V. Shuvaev'
'Robert C. Thompson'
'Dale J. Wood'

_publ_contact_author_address
;
 Department of Chemistry, University of New Brunswick, Fredericton, 
 New Brunswick, E3B 5A3, Canada
;
_publ_contact_author_email passmore.at.unb.ca
_publ_contact_author_fax 1-506-453-4981
_publ_contact_author_name 'Jack Passmore'
_publ_contact_author_phone 1-506-453-4821
_publ_section_title
;
 Preparation and Characterization of (CNSSS)2(A)2 (A = AsF6-, SbF6-,
 Sb2F11-) Containing the O2-like 5,5'-Bis(1,2,3,4-trithiazolium) Dication:
 The Second Example of a Simple Nonsterically Hindered Main-Group
 Diradical That Retains Its Paramagnetism in the Solid State
;
_journal_name_full 'Inorganic Chemistry'
_journal_page_first 7861
_journal_page_last 7879
_journal_paper_doi 10.1021/ic100760t
_journal_volume 49
_journal_year 2010
_chemical_formula_moiety 'C F11 N S3 Sb2 '
_chemical_formula_sum 'C F11 N S3 Sb2'
_chemical_formula_weight 574.68
_space_group_IT_number 2
_symmetry_cell_setting triclinic
_symmetry_Int_Tables_number 2
_symmetry_space_group_name_Hall '-P 1'
_symmetry_space_group_name_H-M 'P -1'
_cell_angle_alpha 103.195(11)
_cell_angle_beta 101.472(13)
_cell_angle_gamma 118.682(15)
_cell_formula_units_Z 2
_cell_length_a 8.4398(15)
_cell_length_b 8.971(2)
_cell_length_c 10.566(3)
_cell_measurement_reflns_used 25
_cell_measurement_temperature 296.1
_cell_measurement_theta_max 23.0
_cell_measurement_theta_min 22.9
_cell_volume 637.2(3)
_computing_cell_refinement 'MSC/AFC Diffractometer Control'
_computing_data_collection 'MSC/AFC Diffractometer Control'
_computing_data_reduction CrystalStructure
_computing_publication_material 'CrystalStructure 3.8'
_computing_structure_refinement CRYSTALS
_computing_structure_solution SHELXS86
_diffrn_ambient_temperature 296.1
_diffrn_measured_fraction_theta_full 0.995
_diffrn_measured_fraction_theta_max 0.995
_diffrn_measurement_device_type 'Rigaku AFC5R'
_diffrn_measurement_method \w-2\q
_diffrn_radiation_type 'Mo K\a'
_diffrn_radiation_wavelength 0.71069
_diffrn_reflns_av_R_equivalents 0.013
_diffrn_reflns_limit_h_max 9
_diffrn_reflns_limit_h_min -9
_diffrn_reflns_limit_k_max 9
_diffrn_reflns_limit_k_min -9
_diffrn_reflns_limit_l_max 0
_diffrn_reflns_limit_l_min -11
_diffrn_reflns_number 1890
_diffrn_reflns_theta_full 23.01
_diffrn_reflns_theta_max 23.01
_diffrn_standards_decay_% 1.24
_diffrn_standards_interval_count 0
_diffrn_standards_number 3
_exptl_absorpt_coefficient_mu 4.838
_exptl_absorpt_correction_T_max 0.439
_exptl_absorpt_correction_T_min 0.158
_exptl_absorpt_correction_type psi-scan
_exptl_absorpt_process_details '(North, Phillips & Mathews, 1968)'
_exptl_crystal_colour deep-green-plate
_exptl_crystal_density_diffrn 2.995
_exptl_crystal_density_method 'not measured'
_exptl_crystal_description plate
_exptl_crystal_F_000 524.00
_exptl_crystal_size_max 0.40
_exptl_crystal_size_mid 0.35
_exptl_crystal_size_min 0.17
_refine_diff_density_max 1.67
_refine_diff_density_min -2.59
_refine_ls_extinction_coef 15(3)
_refine_ls_extinction_method 'Larson (1970) Crystallographic Computing eq. 22'
_refine_ls_goodness_of_fit_ref 1.125
_refine_ls_number_parameters 180
_refine_ls_number_reflns 1461
_refine_ls_R_factor_gt 0.0472
_refine_ls_shift/su_max 0.0000
_refine_ls_structure_factor_coef F
_refine_ls_weighting_details
;
    Chebychev polynomial with 3 parameters (Carruthers & Watkin, 1979)
    4.0472    0.5628    3.4635
;
_refine_ls_weighting_scheme calc
_refine_ls_wR_factor_ref 0.0508
_reflns_number_gt 1461
_reflns_number_total 1768
_reflns_threshold_expression F^2^>2.0\s(F^2^)
_cod_data_source_file ic100760t_si_002_1.cif
_cod_data_source_block green_dirad_sb2f11_296K
_cod_original_formula_sum 'C F11 N S3 Sb2 '
_cod_database_code 4316372

loop_
_symmetry_equiv_pos_site_id
_symmetry_equiv_pos_as_xyz
1 +X,+Y,+Z
2 -X,-Y,-Z

loop_
_atom_site_label
_atom_site_type_symbol
_atom_site_fract_x
_atom_site_fract_y
_atom_site_fract_z
_atom_site_U_iso_or_equiv
_atom_site_adp_type
_atom_site_occupancy
_atom_site_symmetry_multiplicity
_atom_site_calc_flag
_atom_site_refinement_flags
_atom_site_disorder_assembly
_atom_site_disorder_group
Sb(1) Sb 0.45833(7) 0.31187(7) 0.75800(5) 0.03584(19) Uani 1.00 1 d . . .
Sb(2) Sb 0.25157(7) 0.62092(7) 0.73714(6) 0.0412(2) Uani 1.00 1 d . . .
S(1) S 0.1427(3) 0.1733(2) 0.33230(19) 0.0433(5) Uani 1.00 1 d . . .
S(2) S 0.1700(3) -0.0473(2) 0.3132(2) 0.0437(5) Uani 1.00 1 d . . .
S(3) S 0.0841(3) -0.1504(2) 0.1029(2) 0.0453(5) Uani 1.00 1 d . . .
F(1) F 0.3269(7) 0.1952(6) 0.8624(5) 0.0546(15) Uani 1.00 1 d . . .
F(2) F 0.5587(8) 0.4384(7) 0.6488(6) 0.0689(18) Uani 1.00 1 d . . .
F(3) F 0.2389(7) 0.1375(7) 0.5966(5) 0.0614(14) Uani 1.00 1 d . . .
F(4) F 0.6569(7) 0.5061(7) 0.9161(6) 0.0711(15) Uani 1.00 1 d . . .
F(5) F 0.5776(9) 0.1860(8) 0.7402(7) 0.073(2) Uani 1.00 1 d . . .
F(6) F 0.3201(8) 0.4439(7) 0.7791(6) 0.0624(18) Uani 1.00 1 d . . .
F(7) F 0.1875(9) 0.7784(8) 0.6972(7) 0.076(2) Uani 1.00 1 d . . .
F(8) F 0.0009(10) 0.4431(12) 0.7035(14) 0.130(4) Uani 0.80 1 d P . .
F(9) F 0.5118(10) 0.7744(10) 0.7832(12) 0.103(3) Uani 0.80 1 d P . .
F(10) F 0.2837(17) 0.7074(15) 0.9224(8) 0.109(4) Uani 0.80 1 d P . .
F(11) F 0.2263(18) 0.5126(15) 0.5620(8) 0.118(4) Uani 0.80 1 d P . .
F(12) F 0.414(2) 0.675(4) 0.6386(19) 0.109(12) Uiso 0.20 1 d P . .
F(13) F 0.104(3) 0.539(4) 0.841(2) 0.123(15) Uiso 0.20 1 d P . .
F(14) F 0.457(2) 0.792(5) 0.8961(19) 0.128(15) Uiso 0.20 1 d P . .
F(15) F 0.067(3) 0.404(3) 0.595(2) 0.093(10) Uiso 0.20 1 d P . .
N(1) N 0.0644(8) 0.1451(8) 0.1721(7) 0.0378(17) Uani 1.00 1 d . . .
C(1) C 0.0373(9) 0.0110(9) 0.0729(7) 0.0318(17) Uani 1.00 1 d . . .

loop_
_atom_site_aniso_label
_atom_site_aniso_U_11
_atom_site_aniso_U_22
_atom_site_aniso_U_33
_atom_site_aniso_U_12
_atom_site_aniso_U_13
_atom_site_aniso_U_23
Sb(1) 0.0369(3) 0.0387(3) 0.0428(3) 0.0274(2) 0.0157(2) 0.0163(2)
Sb(2) 0.0428(4) 0.0423(4) 0.0567(4) 0.0331(3) 0.0225(2) 0.0218(2)
S(1) 0.0590(12) 0.0435(11) 0.0391(10) 0.0376(10) 0.0182(9) 0.0124(8)
S(2) 0.0531(11) 0.0477(11) 0.0444(10) 0.0364(10) 0.0180(9) 0.0195(8)
S(3) 0.0566(11) 0.0455(11) 0.0450(10) 0.0390(10) 0.0153(9) 0.0123(8)
F(1) 0.064(3) 0.055(2) 0.066(3) 0.042(2) 0.029(2) 0.031(2)
F(2) 0.081(3) 0.072(3) 0.086(4) 0.047(3) 0.053(3) 0.048(3)
F(3) 0.052(2) 0.060(3) 0.049(2) 0.028(2) 0.004(2) 0.005(2)
F(4) 0.050(2) 0.055(3) 0.067(3) 0.016(2) 0.006(2) 0.001(2)
F(5) 0.083(3) 0.091(4) 0.098(4) 0.077(3) 0.047(3) 0.042(3)
F(6) 0.078(3) 0.073(3) 0.088(3) 0.065(3) 0.047(3) 0.047(3)
F(7) 0.087(4) 0.078(3) 0.126(5) 0.073(3) 0.057(3) 0.060(3)
F(8) 0.040(4) 0.088(6) 0.261(16) 0.035(4) 0.030(6) 0.084(8)
F(9) 0.050(4) 0.068(4) 0.203(11) 0.036(4) 0.050(5) 0.059(6)
F(10) 0.185(10) 0.170(9) 0.069(5) 0.161(9) 0.060(5) 0.044(5)
F(11) 0.226(12) 0.163(9) 0.063(5) 0.173(10) 0.055(6) 0.043(5)
N(1) 0.035(3) 0.036(3) 0.049(3) 0.022(2) 0.017(2) 0.018(2)
C(1) 0.025(3) 0.032(3) 0.048(3) 0.019(2) 0.017(3) 0.018(3)

loop_
_atom_type_symbol
_atom_type_description
_atom_type_scat_dispersion_real
_atom_type_scat_dispersion_imag
_atom_type_scat_source
C C 0.003 0.002
;
International Tables for Crystallography
(1992, Vol. C, Tables 4.2.6.8 and 6.1.1.4)
;
N N 0.006 0.003
;
International Tables for Crystallography
(1992, Vol. C, Tables 4.2.6.8 and 6.1.1.4)
;
S S 0.125 0.123
;
International Tables for Crystallography
(1992, Vol. C, Tables 4.2.6.8 and 6.1.1.4)
;
F F 0.017 0.010
;
International Tables for Crystallography
(1992, Vol. C, Tables 4.2.6.8 and 6.1.1.4)
;
Sb Sb -0.587 1.546
;
International Tables for Crystallography
(1992, Vol. C, Tables 4.2.6.8 and 6.1.1.4)
;

loop_
_geom_angle_atom_site_label_1
_geom_angle_atom_site_label_2
_geom_angle_atom_site_label_3
_geom_angle
_geom_angle_publ_flag
_geom_angle_site_symmetry_1
_geom_angle_site_symmetry_2
_geom_angle_site_symmetry_3
F(1) Sb(1) F(2) 170.3(3) yes . . .
F(1) Sb(1) F(3) 89.0(2) yes . . .
F(1) Sb(1) F(4) 91.8(2) yes . . .
F(1) Sb(1) F(5) 94.4(3) yes . . .
F(1) Sb(1) F(6) 83.8(3) yes . . .
F(2) Sb(1) F(3) 87.4(2) yes . . .
F(2) Sb(1) F(4) 90.4(2) yes . . .
F(2) Sb(1) F(5) 94.9(3) yes . . .
F(2) Sb(1) F(6) 86.9(3) yes . . .
F(3) Sb(1) F(4) 170.6(3) yes . . .
F(3) Sb(1) F(5) 94.3(2) yes . . .
F(3) Sb(1) F(6) 85.0(2) yes . . .
F(4) Sb(1) F(5) 95.0(2) yes . . .
F(4) Sb(1) F(6) 85.7(2) yes . . .
F(5) Sb(1) F(6) 178.1(2) yes . . .
F(6) Sb(2) F(7) 179.28(18) yes . . .
F(6) Sb(2) F(8) 86.3(4) yes . . .
F(6) Sb(2) F(9) 84.1(3) yes . . .
F(6) Sb(2) F(10) 87.5(5) yes . . .
F(6) Sb(2) F(11) 84.3(5) yes . . .
F(6) Sb(2) F(12) 89.1(12) yes . . .
F(6) Sb(2) F(13) 80.2(14) yes . . .
F(6) Sb(2) F(14) 85.1(16) yes . . .
F(6) Sb(2) F(15) 76.8(10) yes . . .
F(7) Sb(2) F(8) 93.3(4) yes . . .
F(7) Sb(2) F(9) 96.3(4) yes . . .
F(7) Sb(2) F(10) 93.1(5) yes . . .
F(7) Sb(2) F(11) 95.2(5) yes . . .
F(7) Sb(2) F(12) 90.8(12) yes . . .
F(7) Sb(2) F(13) 99.9(14) yes . . .
F(7) Sb(2) F(14) 95.6(16) yes . . .
F(7) Sb(2) F(15) 102.4(10) yes . . .
F(8) Sb(2) F(9) 170.2(5) yes . . .
F(8) Sb(2) F(10) 88.2(5) yes . . .
F(8) Sb(2) F(11) 90.6(5) yes . . .
F(8) Sb(2) F(12) 136.7(7) yes . . .
F(8) Sb(2) F(13) 43.2(7) yes . . .
F(8) Sb(2) F(14) 132.9(9) yes . . .
F(8) Sb(2) F(15) 45.7(10) yes . . .
F(9) Sb(2) F(10) 89.4(5) yes . . .
F(9) Sb(2) F(11) 90.4(5) yes . . .
F(9) Sb(2) F(12) 45.3(6) yes . . .
F(9) Sb(2) F(13) 132.4(7) yes . . .
F(9) Sb(2) F(14) 44.1(8) yes . . .
F(9) Sb(2) F(15) 133.0(10) yes . . .
F(10) Sb(2) F(11) 171.7(7) yes . . .
F(10) Sb(2) F(12) 134.6(6) yes . . .
F(10) Sb(2) F(13) 45.5(6) yes . . .
F(10) Sb(2) F(14) 45.3(8) yes . . .
F(10) Sb(2) F(15) 131.4(9) yes . . .
F(11) Sb(2) F(12) 46.1(6) yes . . .
F(11) Sb(2) F(13) 131.8(8) yes . . .
F(11) Sb(2) F(14) 134.1(9) yes . . .
F(11) Sb(2) F(15) 45.7(9) yes . . .
F(12) Sb(2) F(13) 169.4(18) yes . . .
F(12) Sb(2) F(14) 89.3(9) yes . . .
F(12) Sb(2) F(15) 91.4(11) yes . . .
F(13) Sb(2) F(14) 89.7(9) yes . . .
F(13) Sb(2) F(15) 86.3(11) yes . . .
F(14) Sb(2) F(15) 161.9(19) yes . . .
S(2) S(1) N(1) 101.1(3) yes . . .
S(1) S(2) S(3) 97.57(14) yes . . .
S(2) S(3) C(1) 96.9(2) yes . . .
Sb(1) F(6) Sb(2) 151.5(3) yes . . .
Sb(2) F(8) F(13) 68.1(11) yes . . .
Sb(2) F(8) F(15) 66.6(8) yes . . .
F(13) F(8) F(15) 128.6(17) yes . . .
Sb(2) F(9) F(12) 67.8(9) yes . . .
Sb(2) F(9) F(14) 67.6(8) yes . . .
F(12) F(9) F(14) 135.3(13) yes . . .
Sb(2) F(10) F(13) 66.5(10) yes . . .
Sb(2) F(10) F(14) 66.2(8) yes . . .
F(13) F(10) F(14) 130.3(17) yes . . .
Sb(2) F(11) F(12) 68.3(10) yes . . .
Sb(2) F(11) F(15) 67.8(9) yes . . .
F(12) F(11) F(15) 135.3(13) yes . . .
Sb(2) F(12) F(9) 66.9(10) yes . . .
Sb(2) F(12) F(11) 65.7(10) yes . . .
F(9) F(12) F(11) 130.5(19) yes . . .
Sb(2) F(13) F(8) 68.7(11) yes . . .
Sb(2) F(13) F(10) 68.1(11) yes . . .
F(8) F(13) F(10) 135(2) yes . . .
Sb(2) F(14) F(9) 68.3(8) yes . . .
Sb(2) F(14) F(10) 68.5(8) yes . . .
F(9) F(14) F(10) 136.7(15) yes . . .
Sb(2) F(15) F(8) 67.7(9) yes . . .
Sb(2) F(15) F(11) 66.5(7) yes . . .
F(8) F(15) F(11) 132.6(15) yes . . .
S(1) N(1) C(1) 121.5(7) yes . . .
S(3) C(1) N(1) 122.9(6) yes . . .
S(3) C(1) C(1) 117.4(6) yes . . 2_555
N(1) C(1) C(1) 119.7(8) yes . . 2_555

loop_
_geom_bond_atom_site_label_1
_geom_bond_atom_site_label_2
_geom_bond_distance
_geom_bond_publ_flag
_geom_bond_site_symmetry_1
_geom_bond_site_symmetry_2
Sb(1) F(1) 1.856(6) yes . .
Sb(1) F(2) 1.844(7) yes . .
Sb(1) F(3) 1.879(4) yes . .
Sb(1) F(4) 1.841(4) yes . .
Sb(1) F(5) 1.842(9) yes . .
Sb(1) F(6) 2.030(8) yes . .
Sb(2) F(6) 2.038(7) yes . .
Sb(2) F(7) 1.839(8) yes . .
Sb(2) F(8) 1.830(7) yes . .
Sb(2) F(9) 1.823(7) yes . .
Sb(2) F(10) 1.844(9) yes . .
Sb(2) F(11) 1.799(9) yes . .
Sb(2) F(12) 1.83(2) yes . .
Sb(2) F(13) 1.82(2) yes . .
Sb(2) F(14) 1.814(17) yes . .
Sb(2) F(15) 1.816(17) yes . .
S(1) S(2) 2.069(4) yes . .
S(1) N(1) 1.602(7) yes . .
S(2) S(3) 2.023(2) yes . .
S(3) C(1) 1.749(10) yes . .
F(8) F(13) 1.35(2) yes . .
F(8) F(15) 1.42(3) yes . .
F(9) F(12) 1.41(2) yes . .
F(9) F(14) 1.37(2) yes . .
F(10) F(13) 1.42(2) yes . .
F(10) F(14) 1.41(2) yes . .
F(11) F(12) 1.42(2) yes . .
F(11) F(15) 1.40(2) yes . .
N(1) C(1) 1.289(10) yes . .
C(1) C(1) 1.472(11) yes . 2_555

loop_
_geom_contact_atom_site_label_1
_geom_contact_atom_site_label_2
_geom_contact_distance
_geom_contact_publ_flag
_geom_contact_site_symmetry_1
_geom_contact_site_symmetry_2
S(1) F(1) 3.456(4) ? . 2_556
S(1) F(2) 3.585(5) ? . .
S(1) F(2) 3.095(6) ? . 2_666
S(1) F(3) 2.885(6) ? . .
S(1) F(3) 3.465(6) ? . 2_556
S(1) F(7) 2.988(9) ? . 2_566
S(1) F(9) 3.251(11) ? . 2_666
S(1) F(11) 3.089(12) ? . .
S(1) F(12) 3.22(2) ? . 2_666
S(1) F(15) 3.43(2) ? . .
S(2) F(3) 2.858(5) ? . .
S(2) F(3) 3.529(7) ? . 2_556
S(2) F(5) 3.018(9) ? . 2_656
S(2) F(8) 3.069(11) ? . 2_556
S(2) F(9) 3.187(10) ? . 2_666
S(2) F(12) 3.32(2) ? . 2_666
S(2) F(13) 3.59(3) ? . 2_556
S(2) F(15) 3.35(2) ? . 2_556
S(3) F(1) 3.400(7) ? . 2_556
S(3) F(4) 3.181(4) ? . 1_444
S(3) F(5) 3.200(8) ? . 2_656
S(3) F(8) 3.581(14) ? . 2_556
S(3) F(9) 3.151(6) ? . 2_666
S(3) F(10) 3.215(15) ? . 1_544
S(3) F(13) 3.54(3) ? . 1_544
S(3) F(13) 3.33(3) ? . 2_556
F(1) S(1) 3.456(4) ? . 2_556
F(1) S(3) 3.400(7) ? . 2_556
F(1) F(4) 3.054(9) ? . 2_667
F(1) F(7) 3.224(8) ? . 1_545
F(1) F(10) 3.178(14) ? . 2_667
F(1) F(14) 2.77(3) ? . 2_667
F(1) N(1) 3.114(7) ? . 2_556
F(1) C(1) 3.048(9) ? . 2_556
F(2) S(1) 3.585(5) ? . .
F(2) S(1) 3.095(6) ? . 2_666
F(2) F(11) 3.120(14) ? . 2_666
F(2) F(12) 3.06(2) ? . 2_666
F(2) N(1) 3.260(6) ? . 2_666
F(3) S(1) 2.885(6) ? . .
F(3) S(1) 3.465(6) ? . 2_556
F(3) S(2) 2.858(5) ? . .
F(3) S(2) 3.529(7) ? . 2_556
F(3) F(3) 3.376(6) ? . 2_556
F(3) F(7) 3.478(10) ? . 1_545
F(4) S(3) 3.181(4) ? . 1_666
F(4) F(1) 3.054(9) ? . 2_667
F(4) F(4) 3.441(10) ? . 2_667
F(4) F(6) 3.102(9) ? . 2_667
F(4) F(10) 2.984(16) ? . 2_667
F(4) F(13) 3.17(3) ? . 2_667
F(4) F(14) 3.57(4) ? . 2_667
F(4) N(1) 3.366(9) ? . 2_666
F(5) S(2) 3.018(9) ? . 2_656
F(5) S(3) 3.200(8) ? . 2_656
F(5) F(7) 3.392(8) ? . 1_545
F(5) F(8) 3.359(12) ? . 1_655
F(5) F(10) 3.271(11) ? . 2_667
F(6) F(4) 3.102(9) ? . 2_667
F(7) S(1) 2.988(9) ? . 2_566
F(7) F(1) 3.224(8) ? . 1_565
F(7) F(3) 3.478(10) ? . 1_565
F(7) F(5) 3.392(8) ? . 1_565
F(7) F(11) 3.269(10) ? . 2_566
F(7) F(15) 2.92(2) ? . 2_566
F(7) N(1) 3.006(12) ? . 2_566
F(8) S(2) 3.069(11) ? . 2_556
F(8) S(3) 3.581(14) ? . 2_556
F(8) F(5) 3.359(12) ? . 1_455
F(8) F(11) 3.287(19) ? . 2_566
F(9) S(1) 3.251(11) ? . 2_666
F(9) S(2) 3.187(10) ? . 2_666
F(9) S(3) 3.151(6) ? . 2_666
F(9) N(1) 3.198(12) ? . 2_666
F(9) C(1) 3.135(9) ? . 2_666
F(10) S(3) 3.215(15) ? . 1_566
F(10) F(1) 3.178(14) ? . 2_667
F(10) F(4) 2.984(16) ? . 2_667
F(10) F(5) 3.271(11) ? . 2_667
F(11) S(1) 3.089(12) ? . .
F(11) F(2) 3.120(14) ? . 2_666
F(11) F(7) 3.269(10) ? . 2_566
F(11) F(8) 3.287(19) ? . 2_566
F(11) F(15) 3.19(3) ? . 2_566
F(12) S(1) 3.22(2) ? . 2_666
F(12) S(2) 3.32(2) ? . 2_666
F(12) F(2) 3.06(2) ? . 2_666
F(13) S(2) 3.59(3) ? . 2_556
F(13) S(3) 3.54(3) ? . 1_566
F(13) S(3) 3.33(3) ? . 2_556
F(13) F(4) 3.17(3) ? . 2_667
F(14) F(1) 2.77(3) ? . 2_667
F(14) F(4) 3.57(4) ? . 2_667
F(14) F(14) 3.51(6) ? . 2_677
F(15) S(1) 3.43(2) ? . .
F(15) S(2) 3.35(2) ? . 2_556
F(15) F(7) 2.92(2) ? . 2_566
F(15) F(11) 3.19(3) ? . 2_566
F(15) F(15) 3.29(4) ? . 2_566
N(1) F(1) 3.114(7) ? . 2_556
N(1) F(2) 3.260(6) ? . 2_666
N(1) F(4) 3.366(9) ? . 2_666
N(1) F(7) 3.006(12) ? . 2_566
N(1) F(9) 3.198(12) ? . 2_666
C(1) F(1) 3.048(9) ? . 2_556
C(1) F(9) 3.135(9) ? . 2_666

loop_
_geom_torsion_atom_site_label_1
_geom_torsion_atom_site_label_2
_geom_torsion_atom_site_label_3
_geom_torsion_atom_site_label_4
_geom_torsion
_geom_torsion_publ_flag
_geom_torsion_site_symmetry_1
_geom_torsion_site_symmetry_2
_geom_torsion_site_symmetry_3
_geom_torsion_site_symmetry_4
F(1) Sb(1) F(6) Sb(2) -175.5(4) ? . . . .
F(2) Sb(1) F(6) Sb(2) 1.6(4) ? . . . .
F(3) Sb(1) F(6) Sb(2) -86.0(5) ? . . . .
F(4) Sb(1) F(6) Sb(2) 92.3(5) ? . . . .
F(6) Sb(2) F(8) F(13) 80(2) ? . . . .
F(6) Sb(2) F(8) F(15) -75.2(14) ? . . . .
F(8) Sb(2) F(6) Sb(1) 133.1(6) ? . . . .
F(6) Sb(2) F(9) F(12) 94.6(18) ? . . . .
F(6) Sb(2) F(9) F(14) -89(2) ? . . . .
F(9) Sb(2) F(6) Sb(1) -48.9(6) ? . . . .
F(6) Sb(2) F(10) F(13) -79(2) ? . . . .
F(6) Sb(2) F(10) F(14) 86(2) ? . . . .
F(10) Sb(2) F(6) Sb(1) -138.5(5) ? . . . .
F(6) Sb(2) F(11) F(12) -94.4(17) ? . . . .
F(6) Sb(2) F(11) F(15) 77.2(15) ? . . . .
F(11) Sb(2) F(6) Sb(1) 42.1(6) ? . . . .
F(6) Sb(2) F(12) F(9) -82.6(13) ? . . . .
F(6) Sb(2) F(12) F(11) 82.9(13) ? . . . .
F(12) Sb(2) F(6) Sb(1) -3.8(6) ? . . . .
F(6) Sb(2) F(13) F(8) -95.0(16) ? . . . .
F(6) Sb(2) F(13) F(10) 96.1(15) ? . . . .
F(13) Sb(2) F(6) Sb(1) 176.3(7) ? . . . .
F(6) Sb(2) F(14) F(9) 86.6(17) ? . . . .
F(6) Sb(2) F(14) F(10) -91.3(17) ? . . . .
F(14) Sb(2) F(6) Sb(1) -93.2(8) ? . . . .
F(6) Sb(2) F(15) F(8) 97.8(11) ? . . . .
F(6) Sb(2) F(15) F(11) -94.9(13) ? . . . .
F(15) Sb(2) F(6) Sb(1) 87.9(10) ? . . . .
F(7) Sb(2) F(8) F(13) -101(2) ? . . . .
F(7) Sb(2) F(8) F(15) 104.2(14) ? . . . .
F(7) Sb(2) F(9) F(12) -84.8(18) ? . . . .
F(7) Sb(2) F(9) F(14) 92(2) ? . . . .
F(7) Sb(2) F(10) F(13) 101(2) ? . . . .
F(7) Sb(2) F(10) F(14) -95(2) ? . . . .
F(7) Sb(2) F(11) F(12) 86.1(17) ? . . . .
F(7) Sb(2) F(11) F(15) -102.4(15) ? . . . .
F(7) Sb(2) F(12) F(9) 98.1(13) ? . . . .
F(7) Sb(2) F(12) F(11) -96.4(13) ? . . . .
F(7) Sb(2) F(13) F(8) 84.3(16) ? . . . .
F(7) Sb(2) F(13) F(10) -84.6(15) ? . . . .
F(7) Sb(2) F(14) F(9) -93.3(17) ? . . . .
F(7) Sb(2) F(14) F(10) 88.8(17) ? . . . .
F(7) Sb(2) F(15) F(8) -82.4(12) ? . . . .
F(7) Sb(2) F(15) F(11) 85.0(13) ? . . . .
F(8) Sb(2) F(10) F(13) 8(2) ? . . . .
F(8) Sb(2) F(10) F(14) 172(2) ? . . . .
F(10) Sb(2) F(8) F(13) -8(2) ? . . . .
F(10) Sb(2) F(8) F(15) -162.8(15) ? . . . .
F(8) Sb(2) F(11) F(12) 179.4(17) ? . . . .
F(8) Sb(2) F(11) F(15) -9.0(16) ? . . . .
F(11) Sb(2) F(8) F(13) 164(2) ? . . . .
F(11) Sb(2) F(8) F(15) 9.0(15) ? . . . .
F(8) Sb(2) F(12) F(9) -166.3(7) ? . . . .
F(8) Sb(2) F(12) F(11) -1(2) ? . . . .
F(12) Sb(2) F(8) F(13) 164(2) ? . . . .
F(12) Sb(2) F(8) F(15) 10(2) ? . . . .
F(8) Sb(2) F(13) F(10) -169(3) ? . . . .
F(13) Sb(2) F(8) F(15) -155(2) ? . . . .
F(8) Sb(2) F(14) F(9) 166.9(7) ? . . . .
F(8) Sb(2) F(14) F(10) -11(3) ? . . . .
F(14) Sb(2) F(8) F(13) -0(2) ? . . . .
F(14) Sb(2) F(8) F(15) -155(2) ? . . . .
F(8) Sb(2) F(15) F(11) 167(2) ? . . . .
F(15) Sb(2) F(8) F(13) 155(2) ? . . . .
F(9) Sb(2) F(10) F(13) -163(2) ? . . . .
F(9) Sb(2) F(10) F(14) 1(2) ? . . . .
F(10) Sb(2) F(9) F(12) -177.9(18) ? . . . .
F(10) Sb(2) F(9) F(14) -1(2) ? . . . .
F(9) Sb(2) F(11) F(12) -10.3(18) ? . . . .
F(9) Sb(2) F(11) F(15) 161.3(16) ? . . . .
F(11) Sb(2) F(9) F(12) 10.4(18) ? . . . .
F(11) Sb(2) F(9) F(14) -173(2) ? . . . .
F(9) Sb(2) F(12) F(11) 165(2) ? . . . .
F(12) Sb(2) F(9) F(14) 176(3) ? . . . .
F(9) Sb(2) F(13) F(8) -167.7(7) ? . . . .
F(9) Sb(2) F(13) F(10) 23(2) ? . . . .
F(13) Sb(2) F(9) F(12) 166(2) ? . . . .
F(13) Sb(2) F(9) F(14) -18(3) ? . . . .
F(9) Sb(2) F(14) F(10) -178(3) ? . . . .
F(14) Sb(2) F(9) F(12) -176(3) ? . . . .
F(9) Sb(2) F(15) F(8) 166.6(8) ? . . . .
F(9) Sb(2) F(15) F(11) -26(2) ? . . . .
F(15) Sb(2) F(9) F(12) 29(2) ? . . . .
F(15) Sb(2) F(9) F(14) -155(2) ? . . . .
F(10) Sb(2) F(12) F(9) 3(2) ? . . . .
F(10) Sb(2) F(12) F(11) 168.5(10) ? . . . .
F(12) Sb(2) F(10) F(13) -165(2) ? . . . .
F(12) Sb(2) F(10) F(14) -1(2) ? . . . .
F(10) Sb(2) F(13) F(8) 169(3) ? . . . .
F(13) Sb(2) F(10) F(14) 164(3) ? . . . .
F(10) Sb(2) F(14) F(9) 178(3) ? . . . .
F(14) Sb(2) F(10) F(13) -164(3) ? . . . .
F(10) Sb(2) F(15) F(8) 23(2) ? . . . .
F(10) Sb(2) F(15) F(11) -169.4(10) ? . . . .
F(15) Sb(2) F(10) F(13) -9(2) ? . . . .
F(15) Sb(2) F(10) F(14) 156(2) ? . . . .
F(11) Sb(2) F(12) F(9) -165(2) ? . . . .
F(12) Sb(2) F(11) F(15) 172(2) ? . . . .
F(11) Sb(2) F(13) F(8) -22(2) ? . . . .
F(11) Sb(2) F(13) F(10) 169.3(10) ? . . . .
F(13) Sb(2) F(11) F(12) -166(2) ? . . . .
F(13) Sb(2) F(11) F(15) 6(2) ? . . . .
F(11) Sb(2) F(14) F(9) 9(3) ? . . . .
F(11) Sb(2) F(14) F(10) -168.4(9) ? . . . .
F(14) Sb(2) F(11) F(12) -17(2) ? . . . .
F(14) Sb(2) F(11) F(15) 155(2) ? . . . .
F(11) Sb(2) F(15) F(8) -167(2) ? . . . .
F(15) Sb(2) F(11) F(12) -172(2) ? . . . .
F(12) Sb(2) F(13) F(8) -95(4) ? . . . .
F(12) Sb(2) F(13) F(10) 96(4) ? . . . .
F(13) Sb(2) F(12) F(9) -82(4) ? . . . .
F(13) Sb(2) F(12) F(11) 83(4) ? . . . .
F(12) Sb(2) F(14) F(9) -3(2) ? . . . .
F(12) Sb(2) F(14) F(10) 179.5(16) ? . . . .
F(14) Sb(2) F(12) F(9) 3(2) ? . . . .
F(14) Sb(2) F(12) F(11) 168(2) ? . . . .
F(12) Sb(2) F(15) F(8) -173.4(16) ? . . . .
F(12) Sb(2) F(15) F(11) -6.1(17) ? . . . .
F(15) Sb(2) F(12) F(9) -159.4(16) ? . . . .
F(15) Sb(2) F(12) F(11) 6.0(17) ? . . . .
F(13) Sb(2) F(14) F(9) 167(2) ? . . . .
F(13) Sb(2) F(14) F(10) -11(2) ? . . . .
F(14) Sb(2) F(13) F(8) 180(2) ? . . . .
F(14) Sb(2) F(13) F(10) 11(2) ? . . . .
F(13) Sb(2) F(15) F(8) 16.9(17) ? . . . .
F(13) Sb(2) F(15) F(11) -175.7(19) ? . . . .
F(15) Sb(2) F(13) F(8) -17.7(18) ? . . . .
F(15) Sb(2) F(13) F(10) 173.4(19) ? . . . .
F(14) Sb(2) F(15) F(8) 94(3) ? . . . .
F(14) Sb(2) F(15) F(11) -98(3) ? . . . .
F(15) Sb(2) F(14) F(9) 90(3) ? . . . .
F(15) Sb(2) F(14) F(10) -88(4) ? . . . .
S(2) S(1) N(1) C(1) -0.6(6) ? . . . .
N(1) S(1) S(2) S(3) 1.1(2) ? . . . .
S(1) S(2) S(3) C(1) -1.2(2) ? . . . .
S(2) S(3) C(1) N(1) 1.2(6) ? . . . .
S(2) S(3) C(1) C(1) -178.4(5) ? . . . 2_555
Sb(2) F(8) F(13) F(10) 15(4) ? . . . .
Sb(2) F(8) F(15) F(11) -16(2) ? . . . .
F(13) F(8) F(15) Sb(2) -30(2) ? . . . .
F(13) F(8) F(15) F(11) -46(4) ? . . . .
F(15) F(8) F(13) Sb(2) 30(2) ? . . . .
F(15) F(8) F(13) F(10) 45(6) ? . . . .
Sb(2) F(9) F(12) F(11) -18(2) ? . . . .
Sb(2) F(9) F(14) F(10) 3(4) ? . . . .
F(12) F(9) F(14) Sb(2) 5(3) ? . . . .
F(12) F(9) F(14) F(10) 8(7) ? . . . .
F(14) F(9) F(12) Sb(2) -5(3) ? . . . .
F(14) F(9) F(12) F(11) -22(6) ? . . . .
Sb(2) F(10) F(13) F(8) -15(4) ? . . . .
Sb(2) F(10) F(14) F(9) -3(4) ? . . . .
F(13) F(10) F(14) Sb(2) 19(3) ? . . . .
F(13) F(10) F(14) F(9) 16(7) ? . . . .
F(14) F(10) F(13) Sb(2) -19(3) ? . . . .
F(14) F(10) F(13) F(8) -34(6) ? . . . .
Sb(2) F(11) F(12) F(9) 18(3) ? . . . .
Sb(2) F(11) F(15) F(8) 16(2) ? . . . .
F(12) F(11) F(15) Sb(2) 11(3) ? . . . .
F(12) F(11) F(15) F(8) 27(5) ? . . . .
F(15) F(11) F(12) Sb(2) -11(3) ? . . . .
F(15) F(11) F(12) F(9) 7(5) ? . . . .
S(1) N(1) C(1) S(3) -0.4(7) ? . . . .
S(1) N(1) C(1) C(1) 179.2(5) ? . . . 2_555
S(3) C(1) C(1) N(1) -0.4(7) ? . . 2_555 2_555
N(1) C(1) C(1) S(3) 0.4(8) ? . . 2_555 2_555
